data_4062841
_journal_name_full Organometallics
_journal_paper_doi 10.1021/om0497137
_journal_year 2004
_chemical_formula_sum 'C72 H75 Cl4.53 Ga2 Ge3'
_chemical_formula_weight 1457.94
_space_group_IT_number 176
_symmetry_cell_setting hexagonal
_symmetry_space_group_name_Hall '-P 6c'
_symmetry_space_group_name_H-M 'P 63/m'
_cell_angle_alpha 90.00
_cell_angle_beta 90.00
_cell_angle_gamma 120.00
_cell_formula_units_Z 2
_cell_length_a 12.943(3)
_cell_length_b 12.943(3)
_cell_length_c 22.537(6)
_cell_measurement_temperature 90(2)
_cell_volume 3269.6(12)
_diffrn_ambient_temperature 90(2)
_exptl_crystal_density_diffrn 1.481
_cod_database_code 4062841

loop_
_symmetry_equiv_pos_as_xyz
'x, y, z'
'-y, x-y, z'
'-x+y, -x, z'
'-x, -y, z+1/2'
'y, -x+y, z+1/2'
'x-y, x, z+1/2'
'-x, -y, -z'
'y, -x+y, -z'
'x-y, x, -z'
'x, y, -z-1/2'
'-y, x-y, -z-1/2'
'-x+y, -x, -z-1/2'

loop_
_atom_site_label
_atom_site_type_symbol
_atom_site_fract_x
_atom_site_fract_y
_atom_site_fract_z
_atom_site_U_iso_or_equiv
_atom_site_adp_type
_atom_site_occupancy
_atom_site_symmetry_multiplicity
_atom_site_calc_flag
_atom_site_refinement_flags
_atom_site_disorder_assembly
_atom_site_disorder_group
Ga1 Ga 0.3333 0.6667 0.31829(2) 0.01275(14) Uani 1 3 d S . .
Ge1 Ge 0.20766(4) 0.70938(4) 0.2500 0.01451(12) Uani 1 2 d S . .
C1 C 0.0334(4) 0.6363(4) 0.2500 0.0167(10) Uani 1 2 d S . .
Cl1 Cl 0.2799(4) 0.9032(3) 0.2500 0.0200(6) Uani 0.804(3) 2 d SP A 1
I1 I 0.2741(4) 0.9354(3) 0.2500 0.0174(8) Uani 0.196(3) 2 d SP A 2
C2 C -0.0296(3) 0.6098(3) 0.30398(15) 0.0188(7) Uani 1 1 d . . .
C3 C -0.1542(3) 0.5521(3) 0.30329(15) 0.0218(7) Uani 1 1 d . A .
H3A H -0.1969 0.5332 0.3397 0.026 Uiso 1 1 calc R . .
C4 C -0.2163(4) 0.5220(5) 0.2500 0.0245(11) Uani 1 2 d S . .
H4A H -0.3010 0.4810 0.2500 0.029 Uiso 1 2 calc SR A .
C5 C 0.0331(3) 0.6553(3) 0.36238(14) 0.0183(7) Uani 1 1 d . A .
C6 C 0.0617(3) 0.7713(3) 0.38006(15) 0.0215(7) Uani 1 1 d . . .
C7 C 0.1202(3) 0.8164(3) 0.43376(16) 0.0239(8) Uani 1 1 d . A .
H7A H 0.1398 0.8947 0.4454 0.029 Uiso 1 1 calc R . .
C8 C 0.1507(3) 0.7500(3) 0.47083(15) 0.0239(8) Uani 1 1 d . . .
C9 C 0.1192(3) 0.6349(3) 0.45336(15) 0.0224(7) Uani 1 1 d . A .
H9A H 0.1391 0.5883 0.4784 0.027 Uiso 1 1 calc R . .
C10 C 0.0589(3) 0.5854(3) 0.40013(15) 0.0180(7) Uani 1 1 d . . .
C11 C 0.0232(3) 0.4582(3) 0.38564(16) 0.0245(8) Uani 1 1 d . A .
H11A H 0.0494 0.4252 0.4176 0.037 Uiso 1 1 calc R . .
H11B H 0.0607 0.4559 0.3483 0.037 Uiso 1 1 calc R . .
H11C H -0.0638 0.4108 0.3817 0.037 Uiso 1 1 calc R . .
C12 C 0.2128(4) 0.8004(4) 0.52929(16) 0.0328(9) Uani 1 1 d . A .
H12A H 0.2279 0.8821 0.5339 0.049 Uiso 1 1 calc R . .
H12B H 0.2888 0.8009 0.5301 0.049 Uiso 1 1 calc R . .
H12C H 0.1621 0.7510 0.5619 0.049 Uiso 1 1 calc R . .
C13 C 0.0225(4) 0.8424(4) 0.34366(18) 0.0350(9) Uani 1 1 d . A .
H13A H 0.0501 0.9202 0.3624 0.053 Uiso 1 1 calc R . .
H13B H -0.0648 0.7995 0.3410 0.053 Uiso 1 1 calc R . .
H13C H 0.0565 0.8540 0.3037 0.053 Uiso 1 1 calc R . .

loop_
_atom_site_aniso_label
_atom_site_aniso_U_11
_atom_site_aniso_U_22
_atom_site_aniso_U_33
_atom_site_aniso_U_23
_atom_site_aniso_U_13
_atom_site_aniso_U_12
Ga1 0.01314(18) 0.01314(18) 0.0120(3) 0.000 0.000 0.00657(9)
Ge1 0.0136(2) 0.0145(3) 0.0157(2) 0.000 0.000 0.0073(2)
C1 0.015(2) 0.016(2) 0.022(2) 0.000 0.000 0.0095(19)
Cl1 0.0213(10) 0.0139(16) 0.0211(10) 0.000 0.000 0.0061(12)
I1 0.0184(11) 0.0125(18) 0.0196(10) 0.000 0.000 0.0063(12)
C2 0.0224(17) 0.0164(15) 0.0193(16) 0.0006(13) 0.0009(13) 0.0109(14)
C3 0.0209(17) 0.0210(17) 0.0210(17) 0.0006(13) 0.0043(14) 0.0085(15)
C4 0.017(2) 0.026(3) 0.028(2) 0.000 0.000 0.008(2)
C5 0.0180(17) 0.0195(17) 0.0183(15) 0.0008(13) 0.0035(13) 0.0100(14)
C6 0.0234(18) 0.0189(17) 0.0224(16) 0.0003(13) 0.0054(13) 0.0108(15)
C7 0.0257(18) 0.0150(16) 0.0272(18) -0.0041(14) 0.0053(14) 0.0074(15)
C8 0.0178(17) 0.0265(19) 0.0225(17) -0.0046(15) 0.0041(15) 0.0073(14)
C9 0.0193(17) 0.0278(19) 0.0207(17) 0.0020(14) 0.0020(13) 0.0121(15)
C10 0.0159(15) 0.0193(17) 0.0185(17) 0.0005(13) 0.0057(12) 0.0085(14)
C11 0.029(2) 0.0206(18) 0.0225(17) 0.0019(15) 0.0017(15) 0.0119(17)
C12 0.032(2) 0.029(2) 0.0268(18) -0.0053(18) -0.0006(18) 0.0079(18)
C13 0.054(3) 0.030(2) 0.032(2) -0.0016(17) -0.0013(19) 0.029(2)

loop_
_geom_bond_atom_site_label_1
_geom_bond_atom_site_label_2
_geom_bond_distance
_geom_bond_site_symmetry_2
_geom_bond_publ_flag
Ga1 Ge1 2.4938(6) 2_665 ?
Ga1 Ge1 2.4938(6) 3_565 ?
Ga1 Ge1 2.4938(6) . ?
Ge1 C1 1.961(4) . ?
Ge1 Cl1 2.196(3) . ?
Ge1 Ga1 2.4939(6) 10_556 ?
Ge1 I1 2.605(4) . ?
C1 C2 1.408(4) 10_556 ?
C1 C2 1.408(4) . ?
C2 C3 1.399(5) . ?
C2 C5 1.503(5) . ?
C3 C4 1.388(4) . ?
C3 H3A 0.9500 . ?
C4 C3 1.388(4) 10_556 ?
C4 H4A 0.9500 . ?
C5 C10 1.398(5) . ?
C5 C6 1.412(5) . ?
C6 C7 1.392(5) . ?
C6 C13 1.499(5) . ?
C7 C8 1.390(5) . ?
C7 H7A 0.9500 . ?
C8 C9 1.391(5) . ?
C8 C12 1.511(5) . ?
C9 C10 1.399(5) . ?
C9 H9A 0.9500 . ?
C10 C11 1.507(5) . ?
C11 H11A 0.9800 . ?
C11 H11B 0.9800 . ?
C11 H11C 0.9800 . ?
C12 H12A 0.9800 . ?
C12 H12B 0.9800 . ?
C12 H12C 0.9800 . ?
C13 H13A 0.9800 . ?
C13 H13B 0.9800 . ?
C13 H13C 0.9800 . ?
